data_2013540
loop_
_publ_author_name
'Wang, Hai-Ying'
'Liu, Shyh-Jiun'
'Wang, Ru-Ji'
'Su, Chan-Cheng'

_publ_section_title
;
 The effects of substitution on tetrakis(substituted
 imidazole)copper(II) trifluoromethanesulfonates
;
_journal_issue 12
_journal_name_full 'Acta Crystallographica Section C'
_journal_page_first m512
_journal_page_last m515
_journal_paper_doi 10.1107/S0108270103021061
_journal_volume 59
_journal_year 2003
_chemical_formula_iupac '[Cu (C6 H10 N2)4 (H2 O)] (C F3 S O3)2'
_chemical_formula_moiety 'C24 H42 Cu N8 O 2+, 2C F3 O3 S 1-'
_chemical_formula_structural '[Cu (C6 H10 N2)4 (H2 O)] (C F3 S O3)2'
_chemical_formula_sum 'C26 H42 Cu F6 N8 O7 S2'
_chemical_formula_weight 820.34
_chemical_name_systematic
;
aquatetrakis(2-ethyl-5-methyl-1H-imidazole-\kN^3^)copper(II)
trifluoromethanesulfonate
;
_space_group_IT_number 14
_symmetry_cell_setting monoclinic
_symmetry_space_group_name_Hall '-P 2ybc'
_symmetry_space_group_name_H-M 'P 1 21/c 1'
_atom_sites_solution_hydrogens geom
_atom_sites_solution_primary direct
_atom_sites_solution_secondary difmap
_audit_creation_method SHELXL-97
_cell_angle_alpha 90.00
_cell_angle_beta 104.37(3)
_cell_angle_gamma 90.00
_cell_formula_units_Z 4
_cell_length_a 15.408(3)
_cell_length_b 12.627(3)
_cell_length_c 20.380(4)
_cell_measurement_reflns_used 25
_cell_measurement_temperature 293(2)
_cell_measurement_theta_max 12.5
_cell_measurement_theta_min 8.8
_cell_volume 3841.0(15)
_computing_cell_refinement CAD-4/PC
_computing_data_collection 'CAD-4/PC (Enraf--Nonius, 1992)'
_computing_data_reduction 'XCAD4/PC (Harms, 1997)'
_computing_molecular_graphics SHELXTL
_computing_publication_material SHELXTL
_computing_structure_refinement SHELXTL
_computing_structure_solution 'SHELXTL (Bruker, 1997)'
_diffrn_ambient_temperature 293(2)
_diffrn_measured_fraction_theta_full 0.991
_diffrn_measured_fraction_theta_max 0.991
_diffrn_measurement_device_type 'Enraf--Nonius CAD-4'
_diffrn_measurement_method '\w scan'
_diffrn_radiation_monochromator graphite
_diffrn_radiation_source 'fine-focus sealed tube'
_diffrn_radiation_type MoK\a
_diffrn_radiation_wavelength 0.71073
_diffrn_reflns_av_R_equivalents 0.0337
_diffrn_reflns_av_sigmaI/netI 0.0903
_diffrn_reflns_limit_h_max 17
_diffrn_reflns_limit_h_min -18
_diffrn_reflns_limit_k_max 15
_diffrn_reflns_limit_k_min 0
_diffrn_reflns_limit_l_max 24
_diffrn_reflns_limit_l_min 0
_diffrn_reflns_number 6948
_diffrn_reflns_theta_full 25.00
_diffrn_reflns_theta_max 25.00
_diffrn_reflns_theta_min 1.91
_diffrn_standards_decay_% 0
_diffrn_standards_interval_time 7200
_diffrn_standards_number 3
_exptl_absorpt_coefficient_mu 0.756
_exptl_absorpt_correction_T_max 0.913
_exptl_absorpt_correction_T_min 0.807
_exptl_absorpt_correction_type '\y scan'
_exptl_absorpt_process_details '(North et al., 1968)'
_exptl_crystal_colour blue
_exptl_crystal_density_diffrn 1.419
_exptl_crystal_density_method 'not measured'
_exptl_crystal_description prism
_exptl_crystal_F_000 1700
_exptl_crystal_size_max 0.25
_exptl_crystal_size_mid 0.15
_exptl_crystal_size_min 0.12
_refine_diff_density_max 0.425
_refine_diff_density_min -0.339
_refine_ls_extinction_method none
_refine_ls_goodness_of_fit_ref 1.018
_refine_ls_hydrogen_treatment constr
_refine_ls_matrix_type full
_refine_ls_number_parameters 460
_refine_ls_number_reflns 6740
_refine_ls_number_restraints 2
_refine_ls_restrained_S_all 1.018
_refine_ls_R_factor_all 0.1777
_refine_ls_R_factor_gt 0.0635
_refine_ls_shift/su_max 0.001
_refine_ls_shift/su_mean 0.000
_refine_ls_structure_factor_coef Fsqd
_refine_ls_weighting_details 'calc w=1/[\s^2^(Fo^2^)+(0.001P)^2^+14P] where P=(Fo^2^+2Fc^2^)/3'
_refine_ls_weighting_scheme calc
_refine_ls_wR_factor_gt 0.1229
_refine_ls_wR_factor_ref 0.1550
_reflns_number_gt 2847
_reflns_number_total 6740
_reflns_threshold_expression I>2\s(I)
_cod_data_source_file av1148.cif
_cod_data_source_block IV
_cod_original_cell_volume 3841.0(14)
_cod_original_sg_symbol_H-M 'P 21/c'
_cod_database_code 2013540
_cod_database_fobs_code 2013540

loop_
_symmetry_equiv_pos_as_xyz
'x, y, z'
'-x, y+1/2, -z+1/2'
'-x, -y, -z'
'x, -y-1/2, z-1/2'

loop_
_atom_site_label
_atom_site_fract_x
_atom_site_fract_y
_atom_site_fract_z
_atom_site_U_iso_or_equiv
_atom_site_adp_type
_atom_site_calc_flag
_atom_site_refinement_flags
_atom_site_occupancy
_atom_site_disorder_assembly
_atom_site_disorder_group
_atom_site_type_symbol
Cu1 0.26043(6) 0.14810(7) 0.24746(4) 0.0621(3) Uani d . 1 . . Cu
S1 0.27679(16) -0.0416(2) -0.12107(11) 0.0828(6) Uani d . 1 . . S
S2 0.78397(16) 0.0321(2) 0.40456(11) 0.0846(7) Uani d . 1 . . S
O1W 0.2678(4) 0.3349(4) 0.2382(3) 0.0957(17) Uani d . 1 . . O
H1A 0.2875 0.3614 0.2775 0.115 Uiso d R 1 . . H
H1B 0.2157 0.3588 0.2205 0.115 Uiso d R 1 . . H
O1 0.1911(5) -0.0326(7) -0.1595(4) 0.172(4) Uani d . 1 . . O
O2 0.2839(7) -0.0634(7) -0.0544(3) 0.210(5) Uani d . 1 . . O
O3 0.3293(6) 0.0387(7) -0.1367(5) 0.186(4) Uani d . 1 . . O
O4 0.7787(6) 0.0795(7) 0.4635(3) 0.171(4) Uani d . 1 . . O
O5 0.7124(4) 0.0443(9) 0.3492(3) 0.188(4) Uani d . 1 . . O
O6 0.8065(7) -0.0747(7) 0.4119(6) 0.208(4) Uani d . 1 . . O
F1 0.2659(9) -0.2300(8) -0.1550(8) 0.309(8) Uani d D 1 . . F
F2 0.3345(8) -0.1443(8) -0.2092(5) 0.262(5) Uani d . 1 . . F
F3 0.3914(7) -0.1903(10) -0.1187(6) 0.280(7) Uani d D 1 . . F
F4 0.8866(5) 0.0517(9) 0.3263(4) 0.230(5) Uani d . 1 . . F
F5 0.8633(11) 0.1902(8) 0.3724(8) 0.313(9) Uani d . 1 . . F
F6 0.9475(6) 0.0782(11) 0.4229(5) 0.273(6) Uani d . 1 . . F
N1 0.3922(4) 0.1471(5) 0.2960(3) 0.0661(16) Uani d . 1 . . N
N2 0.5363(4) 0.1265(6) 0.3337(3) 0.078(2) Uani d . 1 . . N
H2A 0.5918 0.0996 0.3398 0.094 Uiso d R 1 . . H
N3 0.2288(3) 0.1529(5) 0.3368(3) 0.0602(15) Uani d . 1 . . N
N4 0.2061(4) 0.1216(6) 0.4359(3) 0.080(2) Uani d . 1 . . N
H4A 0.2071 0.0880 0.4750 0.096 Uiso d R 1 . . H
N5 0.1292(4) 0.1455(5) 0.2007(3) 0.0648(16) Uani d . 1 . . N
N6 -0.0154(4) 0.1234(6) 0.1706(3) 0.0761(19) Uani d . 1 . . N
H6A -0.0697 0.0956 0.1688 0.091 Uiso d R 1 . . H
N7 0.2892(4) 0.1268(5) 0.1579(3) 0.0641(17) Uani d . 1 . . N
N8 0.3050(4) 0.0678(6) 0.0617(3) 0.079(2) Uani d . 1 . . N
H8A 0.2991 0.0260 0.0252 0.095 Uiso d R 1 . . H
C1 0.4616(5) 0.0890(7) 0.2906(4) 0.070(2) Uani d . 1 . . C
C2 0.5142(5) 0.2124(7) 0.3672(4) 0.071(2) Uani d . 1 . . C
C3 0.4251(5) 0.2250(6) 0.3440(3) 0.066(2) Uani d . 1 . . C
H3A 0.3903 0.2792 0.3585 0.079 Uiso d R 1 . . H
C4 0.4618(7) -0.0068(7) 0.2479(4) 0.094(3) Uani d . 1 . . C
H4B 0.4263 0.0100 0.2028 0.113 Uiso calc PR 0.55 A 1 H
H4C 0.5229 -0.0170 0.2444 0.113 Uiso calc PR 0.55 A 1 H
C5 0.432(2) -0.105(2) 0.2657(12) 0.175(15) Uani d P 0.55 A 1 C
H5A 0.4345 -0.1561 0.2317 0.263 Uiso calc PR 0.55 A 1 H
H5B 0.3709 -0.0977 0.2692 0.263 Uiso calc PR 0.55 A 1 H
H5C 0.4689 -0.1269 0.3085 0.263 Uiso calc PR 0.55 A 1 H
H4D 0.4006 -0.0254 0.2254 0.113 Uiso calc PR 0.45 A 2 H
H4E 0.4931 0.0092 0.2133 0.113 Uiso calc PR 0.45 A 2 H
C5' 0.5036(19) -0.094(3) 0.2867(15) 0.149(16) Uani d P 0.45 A 2 C
H5'1 0.5050 -0.1531 0.2573 0.224 Uiso calc PR 0.45 A 2 H
H5'2 0.4705 -0.1132 0.3191 0.224 Uiso calc PR 0.45 A 2 H
H5'3 0.5637 -0.0753 0.3100 0.224 Uiso calc PR 0.45 A 2 H
C6 0.5829(5) 0.2753(7) 0.4166(4) 0.103(3) Uani d . 1 . . C
H6B 0.5533 0.3325 0.4332 0.124 Uiso d R 1 . . H
H6C 0.6108 0.2297 0.4535 0.124 Uiso d R 1 . . H
H6D 0.6277 0.3033 0.3960 0.124 Uiso d R 1 . . H
C7 0.2434(5) 0.0859(7) 0.3873(3) 0.064(2) Uani d . 1 . . C
C8 0.1643(5) 0.2145(8) 0.4161(4) 0.075(2) Uani d . 1 . . C
C9 0.1784(5) 0.2344(7) 0.3549(4) 0.073(2) Uani d . 1 . . C
H9A 0.1575 0.2957 0.3277 0.088 Uiso d R 1 . . H
C10 0.2943(5) -0.0149(6) 0.3937(4) 0.081(2) Uani d . 1 . . C
H10A 0.3037 -0.0321 0.3501 0.097 Uiso d R 1 . . H
H10B 0.2588 -0.0702 0.4062 0.097 Uiso d R 1 . . H
C11 0.3848(5) -0.0123(7) 0.4449(4) 0.102(3) Uani d . 1 . . C
H11A 0.4147 -0.0793 0.4466 0.123 Uiso d R 1 . . H
H11B 0.4209 0.0421 0.4321 0.123 Uiso d R 1 . . H
H11C 0.3755 0.0036 0.4888 0.123 Uiso d R 1 . . H
C12 0.1174(5) 0.2776(8) 0.4588(4) 0.107(3) Uani d . 1 . . C
H12A 0.0932 0.3409 0.4351 0.128 Uiso d R 1 . . H
H12B 0.0697 0.2366 0.4687 0.128 Uiso d R 1 . . H
H12C 0.1596 0.2962 0.5003 0.128 Uiso d R 1 . . H
C13 0.0636(5) 0.0883(7) 0.2113(3) 0.067(2) Uani d . 1 . . C
C14 0.0020(6) 0.2068(7) 0.1329(4) 0.076(2) Uani d . 1 . . C
C15 0.0913(5) 0.2207(7) 0.1512(4) 0.072(2) Uani d . 1 . . C
H15A 0.1236 0.2733 0.1329 0.086 Uiso d R 1 . . H
C16 0.0692(6) -0.0025(7) 0.2570(4) 0.091(3) Uani d . 1 . . C
H16A 0.0464 0.0191 0.2947 0.109 Uiso d R 1 . . H
H16B 0.1313 -0.0200 0.2743 0.109 Uiso d R 1 . . H
C17 0.0202(8) -0.0965(9) 0.2299(5) 0.169(6) Uani d . 1 . . C
H17A 0.0279 -0.1512 0.2635 0.203 Uiso d R 1 . . H
H17B -0.0424 -0.0806 0.2135 0.203 Uiso d R 1 . . H
H17C 0.0436 -0.1201 0.1929 0.203 Uiso d R 1 . . H
C18 -0.0706(5) 0.2664(8) 0.0839(4) 0.111(3) Uani d . 1 . . C
H18A -0.1285 0.2369 0.0826 0.133 Uiso d R 1 . . H
H18B -0.0691 0.3392 0.0976 0.133 Uiso d R 1 . . H
H18C -0.0594 0.2618 0.0397 0.133 Uiso d R 1 . . H
C19 0.2669(4) 0.0503(7) 0.1126(3) 0.066(2) Uani d . 1 . . C
C20 0.3527(5) 0.1597(8) 0.0732(4) 0.077(2) Uani d . 1 . . C
C21 0.3440(5) 0.1956(7) 0.1337(4) 0.077(2) Uani d . 1 . . C
H21A 0.3707 0.2592 0.1555 0.092 Uiso d R 1 . . H
C22 0.2097(5) -0.0440(7) 0.1152(4) 0.086(2) Uani d . 1 . . C
H22A 0.1987 -0.0479 0.1595 0.103 Uiso d R 1 . . H
H22B 0.2405 -0.1073 0.1080 0.103 Uiso d R 1 . . H
C23 0.1206(6) -0.0405(8) 0.0635(4) 0.121(4) Uani d . 1 . . C
H23A 0.0847 -0.1016 0.0666 0.145 Uiso d R 1 . . H
H23B 0.0894 0.0223 0.0711 0.145 Uiso d R 1 . . H
H23C 0.1316 -0.0376 0.0192 0.145 Uiso d R 1 . . H
C24 0.4028(6) 0.2048(9) 0.0256(4) 0.128(4) Uani d . 1 . . C
H24A 0.3961 0.1589 -0.0128 0.154 Uiso d R 1 . . H
H24B 0.3795 0.2736 0.0108 0.154 Uiso d R 1 . . H
H24C 0.4652 0.2107 0.0483 0.154 Uiso d R 1 . . H
C25 0.3195(8) -0.1534(10) -0.1521(6) 0.152(5) Uani d D 1 . . C
C26 0.8761(9) 0.0930(15) 0.3802(7) 0.143(5) Uani d . 1 . . C

loop_
_atom_site_aniso_label
_atom_site_aniso_U_11
_atom_site_aniso_U_22
_atom_site_aniso_U_33
_atom_site_aniso_U_12
_atom_site_aniso_U_13
_atom_site_aniso_U_23
Cu1 0.0600(5) 0.0766(6) 0.0480(4) 0.0012(5) 0.0105(4) 0.0009(5)
S1 0.0920(16) 0.0810(17) 0.0703(13) 0.0012(14) 0.0107(12) 0.0008(13)
S2 0.0802(15) 0.106(2) 0.0650(13) 0.0062(14) 0.0140(11) -0.0025(14)
O1W 0.114(4) 0.085(4) 0.075(3) 0.005(4) -0.002(3) 0.003(3)
O1 0.086(5) 0.206(9) 0.205(8) 0.020(6) 0.000(5) -0.005(7)
O2 0.398(14) 0.172(8) 0.063(4) 0.069(9) 0.064(6) -0.001(5)
O3 0.202(9) 0.113(7) 0.250(10) -0.055(6) 0.069(8) 0.028(7)
O4 0.218(8) 0.214(9) 0.099(5) -0.046(7) 0.075(6) -0.060(6)
O5 0.076(4) 0.382(14) 0.101(5) 0.036(7) 0.011(4) 0.027(7)
O6 0.252(11) 0.110(7) 0.280(12) 0.018(7) 0.098(9) 0.018(8)
F1 0.404(18) 0.110(7) 0.49(2) -0.012(10) 0.264(18) -0.050(10)
F2 0.408(15) 0.230(10) 0.208(9) 0.122(10) 0.193(10) 0.035(8)
F3 0.243(11) 0.326(15) 0.223(10) 0.195(11) -0.035(8) 0.000(9)
F4 0.161(7) 0.397(15) 0.166(7) -0.082(8) 0.105(6) -0.086(8)
F5 0.47(2) 0.128(8) 0.396(19) -0.048(11) 0.217(17) 0.054(10)
F6 0.140(7) 0.46(2) 0.205(9) -0.118(10) 0.012(6) -0.069(11)
N1 0.063(4) 0.074(4) 0.059(3) 0.000(4) 0.011(3) -0.005(4)
N2 0.057(4) 0.103(6) 0.071(4) 0.005(4) 0.009(3) -0.001(4)
N3 0.055(3) 0.072(4) 0.052(3) 0.002(3) 0.011(3) 0.001(3)
N4 0.077(4) 0.117(7) 0.047(4) -0.005(4) 0.017(3) 0.004(4)
N5 0.061(3) 0.078(5) 0.055(3) -0.003(4) 0.015(3) 0.004(4)
N6 0.058(4) 0.098(6) 0.072(4) -0.001(4) 0.014(3) -0.001(4)
N7 0.062(4) 0.079(5) 0.052(3) -0.009(3) 0.013(3) -0.006(3)
N8 0.074(4) 0.112(6) 0.051(4) -0.004(4) 0.016(3) -0.011(4)
C1 0.076(5) 0.074(6) 0.058(5) 0.007(5) 0.012(4) -0.005(4)
C2 0.075(5) 0.081(6) 0.061(5) -0.011(5) 0.021(4) -0.001(5)
C3 0.070(5) 0.072(6) 0.051(4) 0.009(4) 0.007(4) -0.001(4)
C4 0.108(7) 0.084(7) 0.079(6) 0.024(6) 0.002(5) -0.006(5)
C5 0.36(5) 0.090(18) 0.12(2) -0.04(3) 0.14(3) -0.019(17)
C4 0.108(7) 0.084(7) 0.079(6) 0.024(6) 0.002(5) -0.006(5)
C5' 0.17(3) 0.10(2) 0.13(2) 0.07(2) -0.05(2) -0.053(18)
C6 0.088(6) 0.108(8) 0.106(7) -0.026(6) 0.011(5) -0.022(6)
C7 0.061(4) 0.081(6) 0.048(4) -0.004(4) 0.008(4) 0.002(4)
C8 0.063(5) 0.102(7) 0.060(5) 0.001(5) 0.012(4) -0.013(5)
C9 0.066(5) 0.088(6) 0.062(5) 0.011(5) 0.010(4) -0.001(4)
C10 0.092(6) 0.072(6) 0.079(5) 0.009(5) 0.022(5) 0.020(5)
C11 0.090(6) 0.115(8) 0.094(6) 0.025(6) 0.005(5) 0.023(6)
C12 0.082(6) 0.152(9) 0.092(6) 0.008(6) 0.031(5) -0.038(6)
C13 0.062(5) 0.083(6) 0.054(4) 0.006(5) 0.011(4) -0.001(4)
C14 0.079(6) 0.092(7) 0.052(5) 0.011(5) 0.005(4) -0.003(5)
C15 0.075(5) 0.080(6) 0.058(5) 0.005(5) 0.013(4) 0.010(4)
C16 0.098(6) 0.106(8) 0.062(5) -0.035(6) 0.006(5) 0.009(5)
C17 0.226(14) 0.149(12) 0.116(9) -0.064(11) 0.011(9) 0.033(9)
C18 0.102(7) 0.136(9) 0.077(6) 0.032(7) -0.014(5) 0.015(6)
C19 0.055(4) 0.096(7) 0.050(4) 0.008(4) 0.015(3) 0.003(4)
C20 0.060(5) 0.116(8) 0.054(4) -0.002(5) 0.012(4) 0.012(5)
C21 0.068(5) 0.092(7) 0.072(5) -0.018(5) 0.019(4) -0.002(5)
C22 0.088(6) 0.075(6) 0.097(6) -0.005(5) 0.029(5) -0.011(5)
C23 0.115(8) 0.136(9) 0.108(7) -0.053(7) 0.020(6) -0.020(7)
C24 0.111(7) 0.197(12) 0.082(6) -0.020(8) 0.035(6) 0.031(7)
C25 0.238(17) 0.131(12) 0.093(8) 0.031(13) 0.052(10) 0.039(9)
C26 0.096(8) 0.239(18) 0.088(8) 0.009(11) 0.013(7) -0.010(10)

loop_
_atom_type_symbol
_atom_type_description
_atom_type_scat_dispersion_real
_atom_type_scat_dispersion_imag
_atom_type_scat_source
C C 0.0033 0.0016 'International Tables Vol C Tables 4.2.6.8 and 6.1.1.4'
H H 0.0000 0.0000 'International Tables Vol C Tables 4.2.6.8 and 6.1.1.4'
N N 0.0061 0.0033 'International Tables Vol C Tables 4.2.6.8 and 6.1.1.4'
O O 0.0106 0.0060 'International Tables Vol C Tables 4.2.6.8 and 6.1.1.4'
F F 0.0171 0.0103 'International Tables Vol C Tables 4.2.6.8 and 6.1.1.4'
S S 0.1246 0.1234 'International Tables Vol C Tables 4.2.6.8 and 6.1.1.4'
Cu Cu 0.3201 1.2651 'International Tables Vol C Tables 4.2.6.8 and 6.1.1.4'

loop_
_geom_angle_atom_site_label_1
_geom_angle_atom_site_label_2
_geom_angle_atom_site_label_3
_geom_angle
_geom_angle_publ_flag
N3 Cu1 N7 173.9(3) yes
N3 Cu1 N5 89.4(2) yes
N7 Cu1 N5 89.4(2) yes
N3 Cu1 N1 89.8(2) yes
N7 Cu1 N1 91.3(2) yes
N5 Cu1 N1 178.5(3) yes
N3 Cu1 O1W 94.0(2) yes
N7 Cu1 O1W 92.0(2) yes
N5 Cu1 O1W 92.3(2) yes
N1 Cu1 O1W 89.0(2) yes
O1 S1 O2 114.6(6) no
O1 S1 O3 110.3(6) no
O2 S1 O3 118.1(6) no
O1 S1 C25 105.0(6) no
O2 S1 C25 104.7(5) no
O3 S1 C25 102.4(6) no
O4 S2 O5 117.6(5) no
O4 S2 O6 113.5(6) no
O5 S2 O6 108.9(7) no
O4 S2 C26 106.3(6) no
O5 S2 C26 104.7(6) no
O6 S2 C26 104.6(7) no
Cu1 O1W H1A 109.2 no
Cu1 O1W H1B 109.1 no
H1A O1W H1B 109.9 no
C1 N1 C3 106.8(6) no
C1 N1 Cu1 134.1(5) no
C3 N1 Cu1 119.0(5) no
C1 N2 C2 109.0(6) no
C1 N2 H2A 125.8 no
C2 N2 H2A 125.2 no
C7 N3 C9 105.4(6) no
C7 N3 Cu1 131.6(5) no
C9 N3 Cu1 122.8(5) no
C7 N4 C8 109.3(7) no
C7 N4 H4A 125.5 no
C8 N4 H4A 125.2 no
C13 N5 C15 107.0(6) no
C13 N5 Cu1 131.3(5) no
C15 N5 Cu1 121.4(5) no
C13 N6 C14 108.7(6) no
C13 N6 H6A 125.3 no
C14 N6 H6A 125.9 no
C19 N7 C21 106.5(6) no
C19 N7 Cu1 131.1(5) no
C21 N7 Cu1 122.3(5) no
C19 N8 C20 109.4(7) no
C19 N8 H8A 125.0 no
C20 N8 H8A 125.5 no
N1 C1 N2 109.2(7) no
N1 C1 C4 128.1(8) no
N2 C1 C4 122.7(8) no
N1 C1 C4 128.1(8) no
N2 C1 C4 122.7(8) no
C4 C1 C4 0.0(11) no
C3 C2 N2 106.1(7) no
C3 C2 C6 131.6(8) no
N2 C2 C6 122.3(7) no
C2 C3 N1 109.0(7) no
C2 C3 H3A 125.1 no
N1 C3 H3A 125.9 no
C5 C4 C1 121.0(12) no
C5 C4 H4B 107.1 no
C1 C4 H4B 107.1 no
C5 C4 H4C 107.1 no
C1 C4 H4C 107.1 no
H4B C4 H4C 106.8 no
C4 C5 H5A 109.5 no
C4 C5 H5B 109.5 no
H5A C5 H5B 109.5 no
C4 C5 H5C 109.5 no
H5A C5 H5C 109.5 no
H5B C5 H5C 109.5 no
C5' C4 C1 111.9(13) no
C5' C4 H4D 109.2 no
C1 C4 H4D 109.2 no
C5' C4 H4E 109.2 no
C1 C4 H4E 109.2 no
H4D C4 H4E 107.9 no
C4 C5' H5'1 109.5 no
C4 C5' H5'2 109.5 no
H5'1 C5' H5'2 109.5 no
C4 C5' H5'3 109.5 no
H5'1 C5' H5'3 109.5 no
H5'2 C5' H5'3 109.5 no
C2 C6 H6B 108.6 no
C2 C6 H6C 108.3 no
H6B C6 H6C 109.5 no
C2 C6 H6D 111.6 no
H6B C6 H6D 109.5 no
H6C C6 H6D 109.5 no
N3 C7 N4 110.1(7) no
N3 C7 C10 127.4(7) no
N4 C7 C10 122.5(7) no
C9 C8 N4 105.4(7) no
C9 C8 C12 131.0(9) no
N4 C8 C12 123.6(8) no
C8 C9 N3 109.8(7) no
C8 C9 H9A 125.5 no
N3 C9 H9A 124.8 no
C7 C10 C11 114.6(7) no
C7 C10 H10A 108.2 no
C11 C10 H10A 108.5 no
C7 C10 H10B 108.9 no
C11 C10 H10B 108.6 no
H10A C10 H10B 107.9 no
C10 C11 H11A 110.9 no
C10 C11 H11B 108.8 no
H11A C11 H11B 109.5 no
C10 C11 H11C 108.7 no
H11A C11 H11C 109.5 no
H11B C11 H11C 109.5 no
C8 C12 H12A 109.6 no
C8 C12 H12B 109.9 no
H12A C12 H12B 109.5 no
C8 C12 H12C 108.9 no
H12A C12 H12C 109.5 no
H12B C12 H12C 109.5 no
N5 C13 N6 109.3(7) no
N5 C13 C16 127.8(7) no
N6 C13 C16 122.9(7) no
C15 C14 N6 105.9(7) no
C15 C14 C18 131.3(9) no
N6 C14 C18 122.7(8) no
C14 C15 N5 109.0(7) no
C14 C15 H15A 125.1 no
N5 C15 H15A 125.8 no
C17 C16 C13 117.2(7) no
C17 C16 H16A 106.3 no
C13 C16 H16A 108.0 no
C17 C16 H16B 109.4 no
C13 C16 H16B 108.0 no
H16A C16 H16B 107.6 no
C16 C17 H17A 111.0 no
C16 C17 H17B 110.3 no
H17A C17 H17B 109.5 no
C16 C17 H17C 107.1 no
H17A C17 H17C 109.5 no
H17B C17 H17C 109.5 no
C14 C18 H18A 110.9 no
C14 C18 H18B 109.1 no
H18A C18 H18B 109.5 no
C14 C18 H18C 108.4 no
H18A C18 H18C 109.5 no
H18B C18 H18C 109.5 no
N7 C19 N8 109.5(7) no
N7 C19 C22 127.7(7) no
N8 C19 C22 122.7(8) no
C21 C20 N8 105.7(7) no
C21 C20 C24 130.5(9) no
N8 C20 C24 123.9(8) no
C20 C21 N7 108.8(7) no
C20 C21 H21A 125.1 no
N7 C21 H21A 126.1 no
C19 C22 C23 113.3(8) no
C19 C22 H22A 108.6 no
C23 C22 H22A 108.4 no
C19 C22 H22B 109.9 no
C23 C22 H22B 108.4 no
H22A C22 H22B 108.1 no
C22 C23 H23A 111.6 no
C22 C23 H23B 108.4 no
H23A C23 H23B 109.5 no
C22 C23 H23C 108.4 no
H23A C23 H23C 109.5 no
H23B C23 H23C 109.5 no
C20 C24 H24A 109.3 no
C20 C24 H24B 109.7 no
H24A C24 H24B 109.5 no
C20 C24 H24C 109.5 no
H24A C24 H24C 109.5 no
H24B C24 H24C 109.5 no
F3 C25 F2 101.5(12) no
F3 C25 F1 102.8(12) no
F2 C25 F1 107.3(14) no
F3 C25 S1 118.2(11) no
F2 C25 S1 116.0(9) no
F1 C25 S1 109.7(10) no
F6 C26 F5 108.9(16) no
F6 C26 F4 105.5(13) no
F5 C26 F4 110.2(15) no
F6 C26 S2 111.7(11) no
F5 C26 S2 110.2(12) no
F4 C26 S2 110.2(11) no

loop_
_geom_bond_atom_site_label_1
_geom_bond_atom_site_label_2
_geom_bond_site_symmetry_2
_geom_bond_distance
_geom_bond_publ_flag
Cu1 N3 . 1.999(5) yes
Cu1 N7 . 2.000(5) yes
Cu1 N5 . 2.010(6) yes
Cu1 N1 . 2.026(5) yes
Cu1 O1W . 2.372(5) yes
S1 O1 . 1.362(7) no
S1 O2 . 1.364(7) no
S1 O3 . 1.383(7) no
S1 C25 . 1.742(13) no
S2 O4 . 1.364(6) no
S2 O5 . 1.376(6) no
S2 O6 . 1.391(9) no
S2 C26 . 1.789(14) no
O1W H1A . 0.8499 no
O1W H1B . 0.8500 no
F1 C25 . 1.264(9) no
F2 C25 . 1.246(12) no
F3 C25 . 1.239(8) no
F4 C26 . 1.262(14) no
F5 C26 . 1.248(18) no
F6 C26 . 1.235(13) no
N1 C1 . 1.323(9) no
N1 C3 . 1.391(9) no
N2 C1 . 1.348(9) no
N2 C2 . 1.368(9) no
N2 H2A . 0.9000 no
N3 C7 . 1.309(8) no
N3 C9 . 1.394(9) no
N4 C7 . 1.340(8) no
N4 C8 . 1.351(10) no
N4 H4A . 0.8999 no
N5 C13 . 1.304(9) no
N5 C15 . 1.402(9) no
N6 C13 . 1.365(8) no
N6 C14 . 1.369(9) no
N6 H6A . 0.9000 no
N7 C19 . 1.322(9) no
N7 C21 . 1.385(9) no
N8 C19 . 1.329(8) no
N8 C20 . 1.363(10) no
N8 H8A . 0.9000 no
C1 C4 . 1.492(10) no
C1 C4 . 1.492(10) no
C2 C3 . 1.346(9) no
C2 C6 . 1.495(10) no
C3 H3A . 0.9601 no
C4 C5 . 1.40(2) no
C4 H4B . 0.9700 no
C4 H4C . 0.9700 no
C5 H5A . 0.9600 no
C5 H5B . 0.9600 no
C5 H5C . 0.9600 no
C4 C5' . 1.42(3) no
C4 H4D . 0.9700 no
C4 H4E . 0.9700 no
C5' H5'1 . 0.9600 no
C5' H5'2 . 0.9600 no
C5' H5'3 . 0.9600 no
C6 H6B . 0.9600 no
C6 H6C . 0.9601 no
C6 H6D . 0.9600 no
C7 C10 . 1.483(10) no
C8 C9 . 1.340(9) no
C8 C12 . 1.493(10) no
C9 H9A . 0.9600 no
C10 C11 . 1.521(9) no
C10 H10A . 0.9600 no
C10 H10B . 0.9599 no
C11 H11A . 0.9600 no
C11 H11B . 0.9601 no
C11 H11C . 0.9599 no
C12 H12A . 0.9600 no
C12 H12B . 0.9600 no
C12 H12C . 0.9601 no
C13 C16 . 1.467(10) no
C14 C15 . 1.345(10) no
C14 C18 . 1.504(10) no
C15 H15A . 0.9600 no
C16 C17 . 1.441(11) no
C16 H16A . 0.9600 no
C16 H16B . 0.9599 no
C17 H17A . 0.9600 no
C17 H17B . 0.9600 no
C17 H17C . 0.9600 no
C18 H18A . 0.9600 no
C18 H18B . 0.9600 no
C18 H18C . 0.9601 no
C19 C22 . 1.490(10) no
C20 C21 . 1.351(9) no
C20 C24 . 1.494(10) no
C21 H21A . 0.9600 no
C22 C23 . 1.510(10) no
C22 H22A . 0.9600 no
C22 H22B . 0.9600 no
C23 H23A . 0.9600 no
C23 H23B . 0.9600 no
C23 H23C . 0.9600 no
C24 H24A . 0.9600 no
C24 H24B . 0.9600 no
C24 H24C . 0.9599 no

loop_
_geom_hbond_atom_site_label_D
_geom_hbond_atom_site_label_H
_geom_hbond_atom_site_label_A
_geom_hbond_site_symmetry_A
_geom_hbond_distance_DH
_geom_hbond_distance_HA
_geom_hbond_distance_DA
_geom_hbond_angle_DHA
_geom_hbond_publ_flag
N2 H2A O5 . 0.90 1.95 2.849(9) 177.6 yes
N4 H4A O6 3_656 0.90 2.37 3.211(12) 155.3 yes
N6 H6A O1 3 0.90 2.00 2.897(10) 176.9 yes
N8 H8A O2 . 0.90 1.94 2.841(9) 178.8 yes
O1W H1A O3 4_566 0.85 2.12 2.957(10) 166.7 yes
